data_9003354
loop_
_publ_author_name
'Simoncic, P.'
'Armbruster, T.'

_publ_section_title
;Peculiarity and defect structure of the natural and synthetic zeolite
 mordenite: A single-crystal X-ray study Sample: natural
;
_journal_name_full 'American Mineralogist'
_journal_page_first 421
_journal_page_last 431
_journal_volume 89
_journal_year 2004
_chemical_formula_sum 'Al1.956 Ca0.466 H34 K0.24 Na0.69 O31.18 Si10.044'
_chemical_name_mineral Mordenite
_space_group_IT_number 36
_symmetry_space_group_name_Hall 'C 2c -2'
_symmetry_space_group_name_H-M 'C m c 21'
_cell_angle_alpha 90
_cell_angle_beta 90
_cell_angle_gamma 90
_cell_formula_units_Z 4
_cell_length_a 18.096
_cell_length_b 20.473
_cell_length_c 7.515
_cell_volume 2784.153
_database_code_amcsd 0003443
_exptl_crystal_density_diffrn 2.176
_cod_original_formula_sum 'K.24 Ca.466 Na.69 Si10.044 Al1.956 O31.18 H34'
_cod_database_code 9003354

loop_
_space_group_symop_operation_xyz
x,y,z
1/2+x,1/2+y,z
x,-y,1/2+z
1/2+x,1/2-y,1/2+z
-x,y,z
1/2-x,1/2+y,z
-x,-y,1/2+z
1/2-x,1/2-y,1/2+z

loop_
_atom_site_aniso_label
_atom_site_aniso_U_11
_atom_site_aniso_U_22
_atom_site_aniso_U_33
_atom_site_aniso_U_12
_atom_site_aniso_U_13
_atom_site_aniso_U_23
Ca(8MRc) 0.05600 0.06500 0.06500 0.00000 0.00000 -0.03700
SiT1 0.01920 0.01540 0.01030 0.00180 0.00180 0.00080
SiT1* 0.01920 0.01540 0.01030 0.00180 0.00180 0.00080
SiT2 0.02080 0.01720 0.01210 0.00370 0.00120 -0.00130
SiT2' 0.02080 0.01720 0.01210 0.00370 0.00120 -0.00130
SiT3 0.01170 0.01580 0.01320 -0.00170 0.00000 0.00000
SiT4 0.01190 0.01620 0.01530 0.00130 0.00000 0.00000
AlT1 0.01920 0.01540 0.01030 0.00180 0.00180 0.00080
AlT1* 0.01920 0.01540 0.01030 0.00180 0.00180 0.00080
AlT2 0.02080 0.01720 0.01210 0.00370 0.00120 -0.00130
AlT2' 0.02080 0.01720 0.01210 0.00370 0.00120 -0.00130
AlT3 0.01170 0.01580 0.01320 -0.00170 0.00000 0.00000
AlT4 0.01190 0.01620 0.01530 0.00130 0.00000 0.00000
O1 0.03000 0.05500 0.02300 -0.00700 -0.00800 -0.00600
O1' 0.03000 0.05500 0.02300 -0.00700 -0.00800 -0.00600
O2 0.03200 0.05100 0.02800 0.00000 -0.00900 0.01000
O2' 0.03200 0.05100 0.02800 0.00000 -0.00900 0.01000
O3 0.05200 0.03500 0.04700 0.02100 -0.00600 0.00500
O3' 0.05200 0.03500 0.04700 0.02100 -0.00600 0.00500
O4 0.03600 0.01900 0.04800 -0.00200 0.01100 0.00100
O5 0.05200 0.05700 0.01600 0.01700 -0.02000 0.00800
O6 0.04500 0.04200 0.01300 -0.00800 0.00000 0.00000
O7 0.03300 0.02100 0.03800 0.00000 0.00000 -0.00500
O9 0.01500 0.03000 0.03600 0.00000 0.00000 -0.01000
O10 0.01900 0.02900 0.04700 0.00000 0.00000 0.00000
Wat1(8MRb) 0.05000 0.08000 0.13300 0.00000 0.00000 -0.05000

loop_
_atom_site_label
_atom_site_fract_x
_atom_site_fract_y
_atom_site_fract_z
_atom_site_occupancy
_atom_site_U_iso_or_equiv
_atom_site_type_symbol
_atom_site_attached_hydrogens
K(12MRc) 0.00000 0.18800 0.78200 0.24000 0.08486 K 0
Ca(8MRc) 0.00000 0.50000 0.50000 0.46600 0.06193 Ca 0
Na1a(12MRc) 0.00000 -0.02210 0.26700 0.24000 0.04306 Na 0
Na1b(12MRc) 0.00000 -0.02100 0.16600 0.10000 0.03040 Na 0
Na2a(12MRc) 0.00000 0.15200 0.69100 0.24000 0.10005 Na 0
Na2b(12MRc) 0.00000 0.13000 0.53600 0.11000 0.08232 Na 0
SiT1 0.30126 0.07249 0.04190 0.81400 0.01494 Si 0
SiT1* -0.30126 -0.07249 -0.04190 0.81400 0.01494 Si 0
SiT2 0.30343 0.30905 0.04570 0.81400 0.01672 Si 0
SiT2' -0.30343 -0.30905 -0.04570 0.81400 0.01672 Si 0
SiT3 0.08719 0.38323 0.25000 0.81400 0.01355 Si 0
SiT4 0.08636 0.22720 0.25000 0.81400 0.01444 Si 0
AlT1 0.30126 0.07249 0.04190 0.15900 0.01494 Al 0
AlT1* -0.30126 -0.07249 -0.04190 0.15900 0.01494 Al 0
AlT2 0.30343 0.30905 0.04570 0.15900 0.01672 Al 0
AlT2' -0.30343 -0.30905 -0.04570 0.15900 0.01672 Al 0
AlT3 0.08719 0.38323 0.25000 0.15900 0.01355 Al 0
AlT4 0.08636 0.22720 0.25000 0.15900 0.01444 Al 0
SiT1B 0.30126 0.07249 -0.04190 0.02300 0.03002 Si 0
SiT1B' -0.30126 -0.07249 0.04190 0.02300 0.03002 Si 0
SiT2B -0.30343 -0.30905 0.04570 0.02300 0.03002 Si 0
SiT2B* 0.30343 0.30905 -0.04570 0.02300 0.03002 Si 0
SiT3B 0.08719 0.38323 0.75000 0.02300 0.03002 Si 0
SiT4B 0.08636 0.22720 0.75000 0.02300 0.03002 Si 0
AlT1B 0.30126 0.07249 -0.04190 0.00400 0.03002 Al 0
AlT1B' -0.30126 -0.07249 0.04190 0.00400 0.03002 Al 0
AlT2B -0.30343 -0.30905 0.04570 0.00400 0.03002 Al 0
AlT2B* 0.30343 0.30905 -0.04570 0.00400 0.03002 Al 0
AlT3B 0.08719 0.38323 0.75000 0.00400 0.03002 Al 0
AlT4B 0.08636 0.22720 0.75000 0.00400 0.03002 Al 0
O1 0.12390 0.41610 0.42900 0.97300 0.03584 O 0
O1' -0.12390 -0.41610 -0.42900 0.97300 0.03584 O 0
O2 0.12280 0.19410 0.42680 0.97300 0.03686 O 0
O2' -0.12280 -0.19410 -0.42680 0.97300 0.03686 O 0
O3 0.23720 0.12270 0.98580 0.97300 0.04483 O 0
O3' -0.23720 -0.12270 -0.98580 0.97300 0.04483 O 0
O4 0.09760 0.30480 0.23200 0.97300 0.03420 O 0
O5 0.16980 0.19490 0.75000 0.97300 0.04217 O 0
O6 0.17770 0.42030 0.75000 0.97300 0.03356 O 0
O7 0.26860 0.00000 0.00000 0.97300 0.03065 O 0
O8a 0.24010 0.25970 0.52900 0.25000 0.02153 O 0
O8b1 -0.24010 -0.25970 -0.52900 0.25000 0.02153 O 0
O8b2 0.24500 0.25100 0.47500 0.25000 0.02153 O 0
O8d -0.24500 -0.25100 -0.47500 0.25000 0.02153 O 0
O9 0.00000 0.40580 0.25000 0.97300 0.02698 O 0
O10 0.00000 0.20540 0.25000 0.97300 0.03166 O 0
O1B 0.12390 0.41610 -0.42900 0.02700 0.03002 O 0
O1B' -0.12390 -0.41610 0.42900 0.02700 0.03002 O 0
O2B 0.12280 0.19410 -0.42680 0.02700 0.03002 O 0
O2B' -0.12280 -0.19410 0.42680 0.02700 0.03002 O 0
O3B 0.23720 0.12270 -0.98580 0.02700 0.03002 O 0
O3B' -0.23720 -0.12270 0.98580 0.02700 0.03002 O 0
O4B 0.09760 0.30480 -0.23200 0.02700 0.03002 O 0
O5B 0.16980 0.19490 0.25000 0.02700 0.03002 O 0
O6B 0.17770 0.42030 0.25000 0.02700 0.03002 O 0
O7B 0.26860 0.00000 0.50000 0.02700 0.03002 O 0
O9B 0.00000 0.40580 0.75000 0.02700 0.03002 O 0
O10B 0.00000 0.20540 0.75000 0.02700 0.03002 O 0
Wat1(8MRb) 0.00000 0.43150 0.75100 1.00000 0.08739 O 2
Wat2(12MRc) 0.36900 0.49200 0.75000 0.08000 0.06206 O 2
Wat3(12MRc) 0.37340 0.52900 0.71500 0.53000 0.08739 O 2
Wat4(12MRc) 0.00000 0.07100 0.06400 0.80000 0.12994 O 2
Wat5(12MRc) 0.09100 0.06000 -0.16800 0.23000 0.11627 O 2
Wat6(8MRb) 0.03300 0.30200 0.69400 0.52000 0.23051 O 2
Wat7(12MRc) 0.04200 0.06500 0.46500 0.50000 0.14058 O 2
Wat8(12MRc) 0.00000 0.09300 -0.08000 0.42000 0.14312 O 2
Wat9(12MRc) -0.10500 0.02100 -0.06400 0.30000 0.14438 O 2
Wat10(12MRc) 0.40300 0.45300 0.82000 0.32000 0.24190 O 2

loop_
_cod_changelog_entry_id
_cod_changelog_entry_author
_cod_changelog_entry_date
_cod_changelog_entry_text
1
;cod-tools version 3.8.0
Id: cif_guess_AMCSD_atom_types 9581 2023-05-17 12:35:41Z saulius
;
2023-05-23T09:19:27+03:00
;Derived atom types and hydrogen counts
from atom names that follow the AMCSD naming convention
(Wat == water, O-H == hydroxyl).
;
2
;cod-tools version 3.10.1
Id: cif_fix_AMCSD_aniso_labels 10200 2024-08-01 14:09:44Z saulius
;
2024-08-02T12:20:25+03:00
;Changed the following '_atom_site_aniso_label' values:
'SiT1'' -> 'SiT1*'
'AlT1'' -> 'AlT1*'
;
3
;cod-tools version 3.10.1
Id: cif_fix_AMCSD_atom_labels 10224 2024-08-07 11:09:31Z saulius
;
2024-08-07T19:38:57+03:00
;Changed the following '_atom_site_label' values:
the first duplicated label 'O8b'  converted to 'O8b1'
duplicated label 'O8b' at index 42 converted to 'O8b2'
;

loop_
_cod_related_entry_id
_cod_related_entry_database
_cod_related_entry_code
1 AMCSD 0003443
